data_7234046
loop_
_publ_author_name
'Takaaki Hiramatsu'
'Yukihiro Yoshida'
'Gunzi Saito'
'Akihiro Otsuka'
'Hideki Yamochi'
'Mitsuhiko Maesato'
'Yasuhiro Shimizu'
'Hiroshi Ito'
'Hideo Kishida'

_publ_section_title
;
 Quantum spin liquid: design of a quantum spin liquid next to a
 superconducting state based on a dimer-type ET Mott insulator
;
_journal_name_full 'Journal of Materials Chemistry C'
_journal_page_first 1378
_journal_page_last 1388
_journal_paper_doi 10.1039/C4TC01701C
_journal_volume 3
_journal_year 2015
_chemical_formula_moiety '2(C10 H8 S8), (C3 Cu1 N4)'
_chemical_formula_sum 'C23 H16 Cu N4 S16'
_chemical_formula_weight 924.90
_chemical_name_common (ET)2Cu(CN)[N(CN)2]
_space_group_IT_number 4
_space_group_name_Hall 'P 2yb'
_space_group_name_H-M_alt 'P 1 21 1'
_symmetry_cell_setting monoclinic
_symmetry_space_group_name_Hall 'P 2yb'
_symmetry_space_group_name_H-M 'P 1 21 1'
_atom_sites_solution_hydrogens geom
_atom_sites_solution_primary direct
_atom_sites_solution_secondary difmap
_cell_angle_alpha 90.00
_cell_angle_beta 111.2430(10)
_cell_angle_gamma 90.00
_cell_formula_units_Z 2
_cell_length_a 15.9380(18)
_cell_length_b 8.5815(10)
_cell_length_c 12.7618(15)
_cell_measurement_reflns_used 2893
_cell_measurement_temperature 150(2)
_cell_measurement_theta_max 28.07
_cell_measurement_theta_min 2.55
_cell_volume 1626.9(3)
_computing_cell_refinement 'Bruker SAINT'
_computing_data_collection 'Bruker APEX2'
_computing_data_reduction 'Bruker SAINT'
_computing_molecular_graphics 'Bruker SHELXTL'
_computing_publication_material 'Bruker SHELXTL'
_computing_structure_refinement 'SHELXL-97 (Sheldrick, 2008)'
_computing_structure_solution 'SHELXS-97 (Sheldrick, 2008)'
_diffrn_ambient_temperature 150(2)
_diffrn_detector_area_resol_mean 8.333
_diffrn_measured_fraction_theta_full 0.980
_diffrn_measured_fraction_theta_max 0.980
_diffrn_measurement_device_type 'Bruker APEX-II CCD'
_diffrn_measurement_method '\f and \w scans'
_diffrn_radiation_monochromator graphite
_diffrn_radiation_source 'fine-focus sealed tube'
_diffrn_radiation_type MoK\a
_diffrn_radiation_wavelength 0.71073
_diffrn_reflns_av_R_equivalents 0.0360
_diffrn_reflns_av_sigmaI/netI 0.0650
_diffrn_reflns_limit_h_max 20
_diffrn_reflns_limit_h_min -20
_diffrn_reflns_limit_k_max 10
_diffrn_reflns_limit_k_min -4
_diffrn_reflns_limit_l_max 16
_diffrn_reflns_limit_l_min -16
_diffrn_reflns_number 8787
_diffrn_reflns_theta_full 27.00
_diffrn_reflns_theta_max 27.00
_diffrn_reflns_theta_min 1.37
_exptl_absorpt_coefficient_mu 1.727
_exptl_absorpt_correction_T_max 0.9186
_exptl_absorpt_correction_T_min 0.6624
_exptl_absorpt_correction_type numerical
_exptl_absorpt_process_details
;
APEX2 Software
;
_exptl_crystal_colour black
_exptl_crystal_density_diffrn 1.888
_exptl_crystal_density_method 'not measured'
_exptl_crystal_description 'elongate hexagonal plate'
_exptl_crystal_F_000 934
_exptl_crystal_preparation 'Magnetic properties, electronic property'
_exptl_crystal_recrystallization_method electrocrystallization
_exptl_crystal_size_max 0.26
_exptl_crystal_size_mid 0.05
_exptl_crystal_size_min 0.05
_refine_diff_density_max 0.570
_refine_diff_density_min -0.622
_refine_diff_density_rms 0.127
_refine_ls_abs_structure_details 'Flack H D (1983), Acta Cryst. A39, 876-881'
_refine_ls_abs_structure_Flack 0.07(2)
_refine_ls_extinction_method none
_refine_ls_goodness_of_fit_ref 1.013
_refine_ls_hydrogen_treatment constr
_refine_ls_matrix_type full
_refine_ls_number_parameters 397
_refine_ls_number_reflns 4524
_refine_ls_number_restraints 1
_refine_ls_restrained_S_all 1.013
_refine_ls_R_factor_all 0.0723
_refine_ls_R_factor_gt 0.0369
_refine_ls_shift/su_max 0.000
_refine_ls_shift/su_mean 0.000
_refine_ls_structure_factor_coef Fsqd
_refine_ls_weighting_details 'calc w=1/[\s^2^(Fo^2^)+(0.0282P)^2^+1.3098P] where P=(Fo^2^+2Fc^2^)/3'
_refine_ls_weighting_scheme calc
_refine_ls_wR_factor_gt 0.0659
_refine_ls_wR_factor_ref 0.0804
_reflns_number_gt 3425
_reflns_number_total 4524
_reflns_threshold_expression >2sigma(I)
_cod_data_source_file 1000002.cif
_cod_data_source_block PCOD1000002
_cod_depositor_comments
;
The following automatic conversions were performed:

data item '_symmetry_cell_setting' value 'Monoclinic' was changed to
'monoclinic' in accordance with the built-in table derived from the
CIF Core dictionary named 'cif_core.dic' version 2.4.5 last updated
on 2014-11-21.

Automatic conversion script
Id: cif_fix_values 6909 2019-04-08 15:41:33Z antanas 
;
_cod_original_sg_symbol_H-M 'P2(1) '
_cod_database_code 7234046

loop_
_symmetry_equiv_pos_as_xyz
'x, y, z'
'-x, y+1/2, -z'

loop_
_atom_site_label
_atom_site_type_symbol
_atom_site_fract_x
_atom_site_fract_y
_atom_site_fract_z
_atom_site_U_iso_or_equiv
_atom_site_adp_type
_atom_site_occupancy
_atom_site_symmetry_multiplicity
_atom_site_calc_flag
_atom_site_refinement_flags
_atom_site_disorder_assembly
_atom_site_disorder_group
C1 C 0.4672(4) 0.6243(9) 0.1482(5) 0.0190(15) Uani 1 1 d . . .
C2 C 0.5416(4) 0.6258(9) 0.1208(5) 0.0205(16) Uani 1 1 d . . .
C3 C 0.3456(4) 0.7032(8) 0.2273(6) 0.0194(17) Uani 1 1 d . . .
C4 C 0.3070(4) 0.5932(9) 0.1494(6) 0.0227(18) Uani 1 1 d . . .
C5 C 0.6987(4) 0.6936(8) 0.1150(6) 0.0198(17) Uani 1 1 d . . .
C6 C 0.6683(4) 0.5710(9) 0.0449(6) 0.0222(17) Uani 1 1 d . . .
C7 C 0.1942(5) 0.7057(10) 0.2805(6) 0.037(2) Uani 1 1 d . . .
H7A H 0.2083 0.6045 0.3221 0.044 Uiso 1 1 calc R . .
H7B H 0.1552 0.7672 0.3114 0.044 Uiso 1 1 calc R . .
C8 C 0.1419(4) 0.6724(9) 0.1588(6) 0.0356(18) Uani 1 1 d . . .
H8A H 0.1341 0.7716 0.1151 0.043 Uiso 1 1 calc R . .
H8B H 0.0807 0.6339 0.1508 0.043 Uiso 1 1 calc R . .
C9 C 0.8611(4) 0.6862(9) 0.0792(6) 0.0224(17) Uani 1 1 d . . .
H9A H 0.9079 0.7562 0.0696 0.027 Uiso 1 1 calc R . .
H9B H 0.8928 0.5963 0.1269 0.027 Uiso 1 1 calc R . .
C10 C 0.8018(4) 0.6251(10) -0.0354(6) 0.0261(18) Uani 1 1 d . . .
H10A H 0.8412 0.5839 -0.0747 0.031 Uiso 1 1 calc R . .
H10B H 0.7663 0.7138 -0.0810 0.031 Uiso 1 1 calc R . .
S1 S 0.45755(11) 0.7495(2) 0.25118(15) 0.0242(4) Uani 1 1 d . . .
S2 S 0.37471(10) 0.5039(2) 0.08599(14) 0.0207(4) Uani 1 1 d . . .
S3 S 0.62634(11) 0.7626(2) 0.18003(15) 0.0228(4) Uani 1 1 d . . .
S4 S 0.55995(11) 0.5011(2) 0.02374(14) 0.0205(4) Uani 1 1 d . . .
S5 S 0.29869(12) 0.8115(2) 0.30837(16) 0.0317(5) Uani 1 1 d . . .
S6 S 0.19494(12) 0.5307(3) 0.0995(2) 0.0450(7) Uani 1 1 d . . .
S7 S 0.80026(11) 0.7932(2) 0.15279(15) 0.0266(5) Uani 1 1 d . . .
S8 S 0.72488(12) 0.4735(2) -0.03010(16) 0.0295(5) Uani 1 1 d . . .
C11 C 0.4632(4) 0.3431(10) 0.3732(5) 0.0186(14) Uani 1 1 d . . .
C12 C 0.5382(4) 0.3449(10) 0.3445(5) 0.0193(15) Uani 1 1 d . . .
C13 C 0.3448(4) 0.3903(8) 0.4622(5) 0.0167(15) Uani 1 1 d . . .
C14 C 0.3107(4) 0.2766(8) 0.3876(5) 0.0197(17) Uani 1 1 d . . .
C15 C 0.6993(4) 0.3751(8) 0.3480(5) 0.0154(16) Uani 1 1 d . . .
C16 C 0.6610(4) 0.2679(8) 0.2678(6) 0.0192(16) Uani 1 1 d . . .
C17 C 0.2065(4) 0.3454(10) 0.5393(5) 0.0235(16) Uani 1 1 d . . .
H17A H 0.2331 0.2490 0.5826 0.028 Uiso 1 1 calc R . .
H17B H 0.1664 0.3937 0.5751 0.028 Uiso 1 1 calc R . .
C18 C 0.1498(4) 0.2999(9) 0.4195(5) 0.0273(18) Uani 1 1 d . . .
H18A H 0.1306 0.3965 0.3731 0.033 Uiso 1 1 calc R . .
H18B H 0.0943 0.2454 0.4194 0.033 Uiso 1 1 calc R . .
C19 C 0.8432(4) 0.3802(8) 0.2827(5) 0.0271(16) Uani 1 1 d . . .
H19A H 0.8094 0.4472 0.2168 0.033 Uiso 1 1 calc R . .
H19B H 0.9088 0.4019 0.3027 0.033 Uiso 1 1 calc R . .
C20 C 0.8254(4) 0.2106(9) 0.2484(6) 0.0299(18) Uani 1 1 d . . .
H20A H 0.8545 0.1437 0.3161 0.036 Uiso 1 1 calc R . .
H20B H 0.8545 0.1860 0.1928 0.036 Uiso 1 1 calc R . .
S11 S 0.44975(10) 0.4655(2) 0.47497(14) 0.0213(4) Uani 1 1 d . . .
S12 S 0.37532(11) 0.2157(2) 0.30934(15) 0.0209(4) Uani 1 1 d . . .
S13 S 0.63073(10) 0.4649(2) 0.41092(14) 0.0207(4) Uani 1 1 d . . .
S14 S 0.54693(11) 0.2265(2) 0.23881(15) 0.0215(4) Uani 1 1 d . . .
S15 S 0.29660(12) 0.4802(2) 0.54998(15) 0.0281(4) Uani 1 1 d . . .
S16 S 0.20891(11) 0.1740(2) 0.35533(15) 0.0242(5) Uani 1 1 d . . .
S17 S 0.81145(10) 0.4349(2) 0.40006(15) 0.0242(4) Uani 1 1 d . . .
S18 S 0.70722(12) 0.1602(2) 0.18710(16) 0.0273(5) Uani 1 1 d . . .
Cu1 Cu 0.01018(6) -0.16076(13) 0.40772(8) 0.0370(3) Uani 1 1 d . . .
C21 C 0.0131(4) -0.3615(9) 0.4670(6) 0.0296(17) Uani 1 1 d . . .
N21 N -0.0134(3) 0.0242(7) 0.4882(5) 0.0302(14) Uani 1 1 d . . .
N22 N 0.0075(4) 0.1029(8) 0.1106(5) 0.0295(16) Uani 1 1 d . . .
C22 C 0.0127(4) 0.0190(9) 0.1988(7) 0.0330(19) Uani 1 1 d . . .
N23 N 0.0154(4) -0.0662(8) 0.2726(5) 0.0410(17) Uani 1 1 d . . .
C23 C 0.0017(5) 0.2522(10) 0.1211(7) 0.0381(19) Uani 1 1 d . . .
N24 N -0.0068(5) 0.3826(10) 0.1166(7) 0.070(3) Uani 1 1 d . . .

loop_
_atom_site_aniso_label
_atom_site_aniso_U_11
_atom_site_aniso_U_22
_atom_site_aniso_U_33
_atom_site_aniso_U_23
_atom_site_aniso_U_13
_atom_site_aniso_U_12
C1 0.027(4) 0.014(4) 0.018(4) -0.007(3) 0.011(3) -0.006(3)
C2 0.022(3) 0.022(4) 0.019(4) -0.004(4) 0.010(3) 0.005(3)
C3 0.019(3) 0.022(4) 0.022(4) 0.006(3) 0.013(3) 0.002(3)
C4 0.025(4) 0.018(4) 0.029(4) -0.002(4) 0.014(3) -0.002(3)
C5 0.015(3) 0.019(4) 0.028(4) -0.002(3) 0.010(3) 0.000(3)
C6 0.019(3) 0.027(4) 0.024(4) -0.002(4) 0.011(3) 0.000(3)
C7 0.030(4) 0.048(6) 0.040(5) 0.017(4) 0.022(4) 0.006(4)
C8 0.027(4) 0.035(4) 0.050(5) -0.001(4) 0.020(4) 0.010(4)
C9 0.018(3) 0.023(4) 0.027(4) 0.002(3) 0.009(3) 0.004(3)
C10 0.028(4) 0.026(4) 0.030(4) -0.009(4) 0.017(3) -0.006(4)
S1 0.0196(8) 0.0276(11) 0.0263(10) -0.0096(9) 0.0096(8) -0.0018(8)
S2 0.0171(8) 0.0234(11) 0.0216(10) -0.0029(9) 0.0068(7) -0.0021(8)
S3 0.0190(8) 0.0237(11) 0.0278(10) -0.0085(9) 0.0107(8) -0.0038(8)
S4 0.0198(8) 0.0215(10) 0.0208(9) -0.0058(9) 0.0081(7) -0.0041(8)
S5 0.0351(10) 0.0281(12) 0.0422(12) -0.0081(11) 0.0264(9) 0.0001(10)
S6 0.0195(9) 0.0356(14) 0.0809(18) -0.0272(13) 0.0193(11) -0.0054(10)
S7 0.0191(8) 0.0291(12) 0.0347(11) -0.0123(9) 0.0133(8) -0.0080(8)
S8 0.0330(9) 0.0276(10) 0.0375(11) -0.0147(10) 0.0242(9) -0.0069(9)
C11 0.018(3) 0.016(3) 0.020(4) -0.003(4) 0.005(3) -0.008(4)
C12 0.013(3) 0.025(4) 0.018(3) 0.003(4) 0.004(3) 0.001(3)
C13 0.020(3) 0.014(4) 0.019(4) 0.001(3) 0.012(3) 0.001(3)
C14 0.021(3) 0.024(4) 0.017(4) 0.000(4) 0.010(3) -0.002(3)
C15 0.015(3) 0.013(4) 0.023(4) 0.000(3) 0.013(3) 0.000(3)
C16 0.019(3) 0.017(4) 0.024(4) -0.002(3) 0.010(3) 0.000(3)
C17 0.026(3) 0.025(4) 0.021(4) 0.003(4) 0.011(3) -0.002(4)
C18 0.021(3) 0.031(5) 0.034(4) 0.002(4) 0.015(3) 0.001(3)
C19 0.021(3) 0.030(4) 0.032(4) 0.000(3) 0.012(3) -0.002(3)
C20 0.023(4) 0.033(5) 0.033(4) -0.009(4) 0.008(3) -0.001(3)
S11 0.0190(8) 0.0237(10) 0.0224(9) -0.0046(9) 0.0090(7) -0.0057(8)
S12 0.0165(8) 0.0242(10) 0.0241(10) -0.0074(8) 0.0099(7) -0.0032(8)
S13 0.0171(8) 0.0252(11) 0.0211(9) -0.0067(9) 0.0083(7) -0.0043(8)
S14 0.0156(8) 0.0243(10) 0.0242(10) -0.0073(9) 0.0067(7) -0.0033(8)
S15 0.0306(9) 0.0282(11) 0.0318(10) -0.0103(9) 0.0190(8) -0.0065(9)
S16 0.0162(8) 0.0280(12) 0.0303(11) -0.0084(9) 0.0108(8) -0.0052(8)
S17 0.0144(8) 0.0264(11) 0.0325(11) -0.0047(9) 0.0094(8) -0.0032(8)
S18 0.0245(9) 0.0255(11) 0.0367(12) -0.0097(10) 0.0167(9) -0.0031(9)
Cu1 0.0327(5) 0.0288(5) 0.0545(6) 0.0025(6) 0.0219(5) 0.0009(5)
C21 0.019(3) 0.024(4) 0.047(5) -0.006(4) 0.014(3) -0.001(3)
N21 0.019(3) 0.030(4) 0.042(4) 0.007(3) 0.012(3) 0.006(3)
N22 0.034(3) 0.032(4) 0.031(4) -0.012(3) 0.023(3) -0.014(3)
C22 0.017(3) 0.033(4) 0.050(5) -0.019(4) 0.013(4) -0.007(3)
N23 0.039(4) 0.035(4) 0.055(5) 0.004(4) 0.023(3) 0.003(3)
C23 0.027(4) 0.039(6) 0.047(5) 0.009(5) 0.011(4) -0.003(4)
N24 0.051(5) 0.055(6) 0.110(7) 0.031(5) 0.038(5) 0.009(4)

loop_
_atom_type_symbol
_atom_type_description
_atom_type_scat_dispersion_real
_atom_type_scat_dispersion_imag
_atom_type_scat_source
C C 0.0033 0.0016 'International Tables Vol C Tables 4.2.6.8 and 6.1.1.4'
H H 0.0000 0.0000 'International Tables Vol C Tables 4.2.6.8 and 6.1.1.4'
N N 0.0061 0.0033 'International Tables Vol C Tables 4.2.6.8 and 6.1.1.4'
S S 0.1246 0.1234 'International Tables Vol C Tables 4.2.6.8 and 6.1.1.4'
Cu Cu 0.3201 1.2651 'International Tables Vol C Tables 4.2.6.8 and 6.1.1.4'

loop_
_geom_angle_atom_site_label_1
_geom_angle_atom_site_label_2
_geom_angle_atom_site_label_3
_geom_angle
_geom_angle_site_symmetry_1
_geom_angle_site_symmetry_3
C2 C1 S2 124.4(5) . .
C2 C1 S1 120.9(5) . .
S2 C1 S1 114.7(3) . .
C1 C2 S4 124.6(6) . .
C1 C2 S3 120.5(6) . .
S4 C2 S3 114.8(3) . .
C4 C3 S1 116.9(5) . .
C4 C3 S5 129.1(5) . .
S1 C3 S5 113.9(4) . .
C3 C4 S2 117.2(5) . .
C3 C4 S6 128.0(5) . .
S2 C4 S6 114.8(4) . .
C6 C5 S7 130.0(5) . .
C6 C5 S3 115.9(5) . .
S7 C5 S3 114.2(4) . .
C5 C6 S8 127.0(5) . .
C5 C6 S4 117.7(5) . .
S8 C6 S4 115.3(4) . .
C8 C7 S5 115.1(5) . .
C8 C7 H7A 108.5 . .
S5 C7 H7A 108.5 . .
C8 C7 H7B 108.5 . .
S5 C7 H7B 108.5 . .
H7A C7 H7B 107.5 . .
C7 C8 S6 113.2(5) . .
C7 C8 H8A 108.9 . .
S6 C8 H8A 108.9 . .
C7 C8 H8B 108.9 . .
S6 C8 H8B 108.9 . .
H8A C8 H8B 107.7 . .
C10 C9 S7 114.1(5) . .
C10 C9 H9A 108.7 . .
S7 C9 H9A 108.7 . .
C10 C9 H9B 108.7 . .
S7 C9 H9B 108.7 . .
H9A C9 H9B 107.6 . .
C9 C10 S8 114.0(5) . .
C9 C10 H10A 108.8 . .
S8 C10 H10A 108.8 . .
C9 C10 H10B 108.8 . .
S8 C10 H10B 108.8 . .
H10A C10 H10B 107.6 . .
C3 S1 C1 95.3(3) . .
C1 S2 C4 95.3(3) . .
C2 S3 C5 96.1(3) . .
C2 S4 C6 95.2(3) . .
C3 S5 C7 100.2(4) . .
C4 S6 C8 102.3(3) . .
C5 S7 C9 103.0(3) . .
C6 S8 C10 99.6(3) . .
C12 C11 S12 121.1(6) . .
C12 C11 S11 123.2(6) . .
S12 C11 S11 115.7(3) . .
C11 C12 S14 121.7(5) . .
C11 C12 S13 122.8(6) . .
S14 C12 S13 115.6(3) . .
C14 C13 S11 117.8(5) . .
C14 C13 S15 128.3(5) . .
S11 C13 S15 113.9(4) . .
C13 C14 S12 117.0(5) . .
C13 C14 S16 129.5(5) . .
S12 C14 S16 113.6(4) . .
C16 C15 S17 127.7(5) . .
C16 C15 S13 117.5(4) . .
S17 C15 S13 114.8(4) . .
C15 C16 S18 129.9(5) . .
C15 C16 S14 116.6(5) . .
S18 C16 S14 113.4(4) . .
C18 C17 S15 114.0(5) . .
C18 C17 H17A 108.8 . .
S15 C17 H17A 108.8 . .
C18 C17 H17B 108.8 . .
S15 C17 H17B 108.8 . .
H17A C17 H17B 107.6 . .
C17 C18 S16 113.0(5) . .
C17 C18 H18A 109.0 . .
S16 C18 H18A 109.0 . .
C17 C18 H18B 109.0 . .
S16 C18 H18B 109.0 . .
H18A C18 H18B 107.8 . .
C20 C19 S17 114.2(5) . .
C20 C19 H19A 108.7 . .
S17 C19 H19A 108.7 . .
C20 C19 H19B 108.7 . .
S17 C19 H19B 108.7 . .
H19A C19 H19B 107.6 . .
C19 C20 S18 114.2(5) . .
C19 C20 H20A 108.7 . .
S18 C20 H20A 108.7 . .
C19 C20 H20B 108.7 . .
S18 C20 H20B 108.7 . .
H20A C20 H20B 107.6 . .
C11 S11 C13 94.6(3) . .
C11 S12 C14 94.9(3) . .
C12 S13 C15 94.3(3) . .
C12 S14 C16 95.0(3) . .
C13 S15 C17 101.0(3) . .
C14 S16 C18 100.5(3) . .
C15 S17 C19 99.4(3) . .
C16 S18 C20 102.5(3) . .
C21 Cu1 N23 137.9(3) . .
C21 Cu1 N21 120.3(3) . .
N23 Cu1 N21 101.6(3) . .
N21 C21 Cu1 173.0(6) 2_546 .
C21 N21 Cu1 168.0(6) 2_556 .
C23 N22 C22 116.0(7) . .
N23 C22 N22 174.8(7) . .
C22 N23 Cu1 165.9(6) . .
N24 C23 N22 171.7(11) . .

loop_
_geom_bond_atom_site_label_1
_geom_bond_atom_site_label_2
_geom_bond_distance
_geom_bond_site_symmetry_2
C1 C2 1.353(8) .
C1 S2 1.739(7) .
C1 S1 1.746(7) .
C2 S4 1.740(7) .
C2 S3 1.742(7) .
C3 C4 1.347(9) .
C3 S1 1.744(7) .
C3 S5 1.747(7) .
C4 S2 1.743(7) .
C4 S6 1.749(7) .
C5 C6 1.352(9) .
C5 S7 1.737(7) .
C5 S3 1.751(6) .
C6 S8 1.748(7) .
C6 S4 1.753(7) .
C7 C8 1.501(10) .
C7 S5 1.815(7) .
C7 H7A 1.0000 .
C7 H7B 1.0000 .
C8 S6 1.797(7) .
C8 H8A 1.0000 .
C8 H8B 1.0000 .
C9 C10 1.518(9) .
C9 S7 1.823(7) .
C9 H9A 1.0000 .
C9 H9B 1.0000 .
C10 S8 1.806(8) .
C10 H10A 1.0000 .
C10 H10B 1.0000 .
C11 C12 1.371(8) .
C11 S12 1.730(7) .
C11 S11 1.743(7) .
C12 S14 1.734(7) .
C12 S13 1.747(7) .
C13 C14 1.334(8) .
C13 S11 1.744(6) .
C13 S15 1.751(6) .
C14 S12 1.753(6) .
C14 S16 1.759(7) .
C15 C16 1.347(8) .
C15 S17 1.743(6) .
C15 S13 1.752(6) .
C16 S18 1.734(7) .
C16 S14 1.755(6) .
C17 C18 1.518(9) .
C17 S15 1.810(7) .
C17 H17A 1.0000 .
C17 H17B 1.0000 .
C18 S16 1.812(7) .
C18 H18A 1.0000 .
C18 H18B 1.0000 .
C19 C20 1.518(10) .
C19 S17 1.808(6) .
C19 H19A 1.0000 .
C19 H19B 1.0000 .
C20 S18 1.811(7) .
C20 H20A 1.0000 .
C20 H20B 1.0000 .
Cu1 C21 1.875(8) .
Cu1 N23 1.935(7) .
Cu1 N21 1.999(6) .
C21 N21 1.134(8) 2_546
N21 C21 1.134(8) 2_556
N22 C23 1.295(10) .
N22 C22 1.313(10) .
C22 N23 1.181(9) .
C23 N24 1.126(10) .

loop_
_geom_torsion_atom_site_label_1
_geom_torsion_atom_site_label_2
_geom_torsion_atom_site_label_3
_geom_torsion_atom_site_label_4
_geom_torsion
_geom_torsion_site_symmetry_1
_geom_torsion_site_symmetry_2
_geom_torsion_site_symmetry_3
_geom_torsion_site_symmetry_4
S2 C1 C2 S4 -3.4(10) . . . .
S1 C1 C2 S4 177.3(4) . . . .
S2 C1 C2 S3 174.5(4) . . . .
S1 C1 C2 S3 -4.8(9) . . . .
S1 C3 C4 S2 2.7(8) . . . .
S5 C3 C4 S2 -178.5(4) . . . .
S1 C3 C4 S6 -175.3(4) . . . .
S5 C3 C4 S6 3.6(11) . . . .
S7 C5 C6 S8 0.3(11) . . . .
S3 C5 C6 S8 -178.7(4) . . . .
S7 C5 C6 S4 -178.8(5) . . . .
S3 C5 C6 S4 2.2(8) . . . .
S5 C7 C8 S6 70.0(7) . . . .
S7 C9 C10 S8 -67.6(7) . . . .
C4 C3 S1 C1 2.5(6) . . . .
S5 C3 S1 C1 -176.5(4) . . . .
C2 C1 S1 C3 172.5(6) . . . .
S2 C1 S1 C3 -6.9(5) . . . .
C2 C1 S2 C4 -171.4(7) . . . .
S1 C1 S2 C4 8.0(5) . . . .
C3 C4 S2 C1 -6.4(6) . . . .
S6 C4 S2 C1 171.8(4) . . . .
C1 C2 S3 C5 177.7(6) . . . .
S4 C2 S3 C5 -4.3(5) . . . .
C6 C5 S3 C2 1.2(6) . . . .
S7 C5 S3 C2 -177.9(4) . . . .
C1 C2 S4 C6 -176.9(7) . . . .
S3 C2 S4 C6 5.1(5) . . . .
C5 C6 S4 C2 -4.5(6) . . . .
S8 C6 S4 C2 176.3(4) . . . .
C4 C3 S5 C7 11.7(7) . . . .
S1 C3 S5 C7 -169.5(4) . . . .
C8 C7 S5 C3 -48.3(6) . . . .
C3 C4 S6 C8 9.9(8) . . . .
S2 C4 S6 C8 -168.1(4) . . . .
C7 C8 S6 C4 -45.4(6) . . . .
C6 C5 S7 C9 -2.6(8) . . . .
S3 C5 S7 C9 176.4(4) . . . .
C10 C9 S7 C5 35.8(6) . . . .
C5 C6 S8 C10 -23.4(7) . . . .
S4 C6 S8 C10 155.8(4) . . . .
C9 C10 S8 C6 56.6(6) . . . .
S12 C11 C12 S14 2.9(9) . . . .
S11 C11 C12 S14 -177.4(4) . . . .
S12 C11 C12 S13 -177.0(4) . . . .
S11 C11 C12 S13 2.7(10) . . . .
S11 C13 C14 S12 -0.5(7) . . . .
S15 C13 C14 S12 178.2(4) . . . .
S11 C13 C14 S16 178.9(4) . . . .
S15 C13 C14 S16 -2.4(10) . . . .
S17 C15 C16 S18 -2.6(10) . . . .
S13 C15 C16 S18 178.7(4) . . . .
S17 C15 C16 S14 176.8(4) . . . .
S13 C15 C16 S14 -1.9(7) . . . .
S15 C17 C18 S16 71.1(7) . . . .
S17 C19 C20 S18 68.3(6) . . . .
C12 C11 S11 C13 -179.0(7) . . . .
S12 C11 S11 C13 0.7(5) . . . .
C14 C13 S11 C11 -0.2(6) . . . .
S15 C13 S11 C11 -179.0(4) . . . .
C12 C11 S12 C14 178.8(6) . . . .
S11 C11 S12 C14 -0.9(5) . . . .
C13 C14 S12 C11 0.8(6) . . . .
S16 C14 S12 C11 -178.6(4) . . . .
C11 C12 S13 C15 170.0(7) . . . .
S14 C12 S13 C15 -9.9(5) . . . .
C16 C15 S13 C12 7.0(6) . . . .
S17 C15 S13 C12 -171.9(4) . . . .
C11 C12 S14 C16 -170.8(6) . . . .
S13 C12 S14 C16 9.2(5) . . . .
C15 C16 S14 C12 -4.4(6) . . . .
S18 C16 S14 C12 175.2(4) . . . .
C14 C13 S15 C17 14.5(7) . . . .
S11 C13 S15 C17 -166.8(4) . . . .
C18 C17 S15 C13 -48.3(6) . . . .
C13 C14 S16 C18 15.6(7) . . . .
S12 C14 S16 C18 -165.0(4) . . . .
C17 C18 S16 C14 -48.6(6) . . . .
C16 C15 S17 C19 22.6(7) . . . .
S13 C15 S17 C19 -158.6(4) . . . .
C20 C19 S17 C15 -54.9(6) . . . .
C15 C16 S18 C20 6.4(7) . . . .
S14 C16 S18 C20 -173.1(4) . . . .
C19 C20 S18 C16 -38.6(6) . . . .
N23 Cu1 C21 N21 -176(5) . . . 2_546
N21 Cu1 C21 N21 -2(5) . . . 2_546
C21 Cu1 N21 C21 125(3) . . . 2_556
N23 Cu1 N21 C21 -59(3) . . . 2_556
C23 N22 C22 N23 161(8) . . . .
N22 C22 N23 Cu1 -146(7) . . . .
C21 Cu1 N23 C22 167(2) . . . .
N21 Cu1 N23 C22 -7(2) . . . .
C22 N22 C23 N24 -163(6) . . . .
